data_7130189
loop_
_publ_author_name
'Ikeshita, Masahiro'
'Mizugaki, Momo'
'Ishikawa, Takahiro'
'Matsudaira, Kana'
'Kitahara, Maho'
'Imai, Yoshitane'
'Tsuno, Takashi'

_publ_section_title
;
 Sign control of circularly polarized luminescence of chiral Schiff-base
 Zn(II) complexes through coordination geometry changes
;
_journal_name_full 'Chemical Communications'
_journal_paper_doi 10.1039/D2CC01959K
_journal_year 2022
_chemical_absolute_configuration unk
_chemical_formula_moiety 'C38 H32 N2 O2 Zn'
_chemical_formula_sum 'C38 H32 N2 O2 Zn'
_chemical_formula_weight 614.085
_space_group_crystal_system trigonal
_space_group_IT_number 152
_space_group_name_Hall 'P 31 2"'
_space_group_name_H-M_alt 'P 31 2 1'
_symmetry_Int_Tables_number 152
_audit_creation_date 2022-05-18
_audit_creation_method
;
Olex2 1.3
(compiled 2020.11.12 svn.r5f609507 for OlexSys, GUI svn.r6408)
;
_audit_update_record
;
2022-05-24 deposited with the CCDC.	2022-06-02 downloaded from the CCDC.
;
_cell_angle_alpha 90
_cell_angle_beta 90
_cell_angle_gamma 120
_cell_formula_units_Z 3
_cell_length_a 8.6360(5)
_cell_length_b 8.6360(5)
_cell_length_c 34.785(2)
_cell_measurement_reflns_used 2615
_cell_measurement_temperature 293(2)
_cell_measurement_theta_max 25.2950
_cell_measurement_theta_min 2.7150
_cell_volume 2246.7(2)
_computing_cell_refinement 'CrysAlisPro 1.171.39.46e (Rigaku OD, 2018)'
_computing_data_collection 'CrysAlisPro 1.171.39.46e (Rigaku OD, 2018)'
_computing_data_reduction 'CrysAlisPro 1.171.39.46e (Rigaku OD, 2018)'
_computing_molecular_graphics 'Olex2 1.3 (Dolomanov et al., 2009)'
_computing_publication_material 'Olex2 1.3 (Dolomanov et al., 2009)'
_computing_structure_refinement 'olex2.refine 1.5-dev (Bourhis et al., 2015)'
_computing_structure_solution 'ShelXT (Sheldrick, 2015)'
_diffrn_detector_area_resol_mean 10.0
_diffrn_detector_type 'HPC area detector'
_diffrn_measured_fraction_theta_full 0.9994
_diffrn_measured_fraction_theta_max 0.9994
_diffrn_measurement_details
;
List of Runs (angles in degrees, time in seconds):

  # Type    Start    End  Width  t~exp~   \w     \q     \k     \f   Frames
#--------------------------------------------------------------------------
  1  \w    -36.00  70.00   0.50   15.66    --   20.00  54.00-150.00  212
  2  \w     83.00 109.00   0.50   15.66    --   20.00  54.00-150.00   52
  3  \w    -23.00   3.00   0.50   15.66    --   20.00  54.00  60.00   52
  4  \w    -63.00 -10.00   0.50   15.66    --   20.00  54.00-180.00  106
  5  \w    -13.00  31.00   0.50   15.66    --   20.00  54.00 120.00   88
;
_diffrn_measurement_device 'two-circle diffractometer'
_diffrn_measurement_device_type 'XtaLAB Mini II (JP)'
_diffrn_measurement_method '\w scans'
_diffrn_radiation_type 'Mo K\a'
_diffrn_radiation_wavelength 0.71073
_diffrn_reflns_av_R_equivalents 0.0351
_diffrn_reflns_av_unetI/netI 0.0686
_diffrn_reflns_Laue_measured_fraction_full 0.9994
_diffrn_reflns_Laue_measured_fraction_max 0.9994
_diffrn_reflns_limit_h_max 9
_diffrn_reflns_limit_h_min -8
_diffrn_reflns_limit_k_max 12
_diffrn_reflns_limit_k_min -9
_diffrn_reflns_limit_l_max 43
_diffrn_reflns_limit_l_min -49
_diffrn_reflns_number 10148
_diffrn_reflns_point_group_measured_fraction_full 0.9698
_diffrn_reflns_point_group_measured_fraction_max 0.9659
_diffrn_reflns_theta_full 25.2417
_diffrn_reflns_theta_max 25.99
_diffrn_reflns_theta_min 2.72
_exptl_absorpt_coefficient_mu 0.858
_exptl_absorpt_correction_T_max 1.00000
_exptl_absorpt_correction_T_min 0.87065
_exptl_absorpt_correction_type multi-scan
_exptl_absorpt_process_details
;
CrysAlisPro 1.171.39.46e (Rigaku Oxford Diffraction, 2018)
Empirical absorption correction using spherical harmonics,
 implemented in SCALE3 ABSPACK scaling algorithm.
;
_exptl_crystal_colour yellow
_exptl_crystal_colour_primary yellow
_exptl_crystal_density_diffrn 1.362
_exptl_crystal_description plate
_exptl_crystal_F_000 961.544
_exptl_crystal_size_max 0.283
_exptl_crystal_size_mid 0.154
_exptl_crystal_size_min 0.123
_refine_diff_density_max 0.6219
_refine_diff_density_min -0.4907
_refine_diff_density_rms 0.0657
_refine_ls_abs_structure_details 'Hooft, R.W.W., Straver, L.H., Spek, A.L. (2010). J. Appl. Cryst., 43, 665-668.'
_refine_ls_abs_structure_Flack 0.002(7)
_refine_ls_d_res_high 0.8109
_refine_ls_d_res_low 7.4790
_refine_ls_goodness_of_fit_ref 1.0673
_refine_ls_hydrogen_treatment constr
_refine_ls_matrix_type full
_refine_ls_number_constraints 45
_refine_ls_number_parameters 305
_refine_ls_number_reflns 2858
_refine_ls_number_restraints 310
_refine_ls_restrained_S_all 1.0079
_refine_ls_R_factor_all 0.0486
_refine_ls_R_factor_gt 0.0366
_refine_ls_shift/su_max 0.0010
_refine_ls_shift/su_mean 0.0002
_refine_ls_structure_factor_coef Fsqd
_refine_ls_weighting_details 'w=1/[\s^2^(Fo^2^)+(0.0233P)^2^+0.1743P] where P=(Fo^2^+2Fc^2^)/3'
_refine_ls_weighting_scheme calc
_refine_ls_wR_factor_gt 0.0595
_refine_ls_wR_factor_ref 0.0619
_reflns_Friedel_coverage 0.915
_reflns_limit_h_max 9
_reflns_limit_h_min -8
_reflns_limit_k_max 5
_reflns_limit_k_min -5
_reflns_limit_l_max 42
_reflns_limit_l_min -42
_reflns_number_gt 2437
_reflns_number_total 2858
_reflns_threshold_expression I>=2u(I)
_cod_data_source_file d2cc01959k2.cif
_cod_data_source_block exp_305
_cod_original_sg_symbol_Hall ' P 31 2"'
_cod_database_code 7130189
_olex2_refinement_description
;
1. Restrained distances
 Zn2-O002 \\sim Zn2-O0
 with sigma of 0.02
 C00C-C00G \\sim C4-C6
 with sigma of 0.04
 O002-C007 \\sim O0-C1
 with sigma of 0.02
 C007-C00C \\sim C1-C4
 with sigma of 0.04
 N1-C009 \\sim N1-C2
 with sigma of 0.02
 C006-C007 \\sim C0-C1
 with sigma of 0.02
 C006-C00F \\sim C0-C5
 with sigma of 0.02
 C009-C00C \\sim C2-C4
 with sigma of 0.04
 C006-C00G \\sim C0-C6
 with sigma of 0.02
 C00F-C00G \\sim C5-C6
 with sigma of 0.04
 C007-C00A \\sim C1-C3
 with sigma of 0.02
 C009-C00A \\sim C2-C3
 with sigma of 0.02
 C007-C00G \\sim C1-C6
 with sigma of 0.04
 C00A-C00C \\sim C3-C4
 with sigma of 0.02
 C00C-C00L \\sim C4-C8
 with sigma of 0.02
 C00F-C00M \\sim C5-C00N
 with sigma of 0.04
 C00F-C00K \\sim C5-C7
 with sigma of 0.02
 C00J-C00L \\sim C9-C8
 with sigma of 0.04
 C00G-C00J \\sim C6-C9
 with sigma of 0.02
 C00G-C00L \\sim C6-C8
 with sigma of 0.02
 C006-C00L \\sim C0-C8
 with sigma of 0.04
 C007-C009 \\sim C1-C2
 with sigma of 0.04
 C00J-C00M \\sim C9-C00N
 with sigma of 0.02
 C007-C00F \\sim C1-C5
 with sigma of 0.04
 C00A-C00L \\sim C3-C8
 with sigma of 0.04
 C00K-C00M \\sim C7-C00N
 with sigma of 0.02
 Zn2-C007 \\sim Zn2-C1
 with sigma of 0.04
 C00G-C00M \\sim C6-C00N
 with sigma of 0.04
 O002-C006 \\sim O0-C0
 with sigma of 0.04
 C00J-C00K \\sim C9-C7
 with sigma of 0.04
 O002-C00A \\sim O0-C3
 with sigma of 0.04
 N1-C00A \\sim N1-C3
 with sigma of 0.04
 C006-C00A \\sim C0-C3
 with sigma of 0.04
 C006-C00J \\sim C0-C9
 with sigma of 0.04
 C006-C00K \\sim C0-C7
 with sigma of 0.04
2. Uiso/Uaniso restraints and constraints
C009 \\sim C2: within 2A with sigma of 0.01 and sigma for terminal atoms of
0.02 within 2A
Uanis(O002) \\sim Ueq, Uanis(C007) \\sim Ueq, Uanis(O0) \\sim Ueq, Uanis(C1)
\\sim Ueq, Uanis(C009) \\sim Ueq, Uanis(C00A) \\sim Ueq, Uanis(C3) \\sim Ueq,
Uanis(C2) \\sim Ueq: with sigma of 0.01 and sigma for terminal atoms of 0.02
3. Rigid body (RIGU) restrains
 O0, C7, C5, C0, C9, C1, C6, C2, C8, C3, C00N, C4
 with sigma for 1-2 distances of 0.004 and sigma for 1-3 distances of 0.004
 O002, C00J, C00F, C006, C00L, C007, C00G, C009, C00K, C00A, C00M, C00C
 with sigma for 1-2 distances of 0.004 and sigma for 1-3 distances of 0.004
4. Others
 Sof(O0)=Sof(C0)=Sof(C1)=Sof(C2)=Sof(H2)=Sof(C3)=Sof(C4)=Sof(H4)=Sof(C5)=
 Sof(H5)=Sof(C6)=Sof(C7)=Sof(H7)=Sof(C8)=Sof(H8)=Sof(C9)=Sof(H9)=Sof(C00N)=
 Sof(H00N)=1-FVAR(1)
 Sof(O002)=Sof(C006)=Sof(C007)=Sof(C009)=Sof(H009)=Sof(C00A)=Sof(C00C)=
 Sof(H00C)=Sof(C00F)=Sof(H00F)=Sof(C00G)=Sof(C00J)=Sof(H00J)=Sof(C00K)=
 Sof(H00K)=Sof(C00L)=Sof(H00L)=Sof(C00M)=Sof(H00M)=FVAR(1)
5.a Ternary CH refined with riding coordinates:
 C005(H005)
5.b Aromatic/amide H refined with riding coordinates:
 C004(H004), C009(H009), C00B(H00B), C00C(H00C), C00D(H00D), C00E(H00E),
 C00F(H00F), C00I(H00I), C00J(H00J), C00K(H00K), C00L(H00L), C00M(H00M), C2(H2),
  C4(H4), C5(H5), C7(H7), C8(H8), C9(H9), C00N(H00N)
5.c Idealised Me refined as rotating group:
 C00H(H00a,H00g,H00h)
;
_olex2_submission_special_instructions 'No special instructions were received'
_oxdiff_exptl_absorpt_empirical_details
;
Empirical correction (ABSPACK) includes:
- Absorption correction using spherical harmonics
- Frame scaling
;

loop_
_space_group_symop_id
_space_group_symop_operation_xyz
1 x,y,z
2 -y,x-y,z+1/3
3 -x+y,-x,z+2/3
4 x-y,-y,-z+2/3
5 -x,-x+y,-z+1/3
6 y,x,-z

loop_
_atom_site_label
_atom_site_type_symbol
_atom_site_fract_x
_atom_site_fract_y
_atom_site_fract_z
_atom_site_U_iso_or_equiv
_atom_site_adp_type
_atom_site_occupancy
_atom_site_site_symmetry_order
_atom_site_refinement_flags_posn
_atom_site_refinement_flags_adp
_atom_site_refinement_flags_occupancy
_atom_site_disorder_group
Zn2 Zn 0.07029(4) 0.0 0.3333333333333333 0.02942(11) Uani 1.000000 2 DS T P .
O002 O -0.0760(18) -0.0302(16) 0.3783(3) 0.029(2) Uani 0.47(2) 1 D U . 1
N1 N 0.2875(2) 0.2342(3) 0.34514(5) 0.0275(4) Uani 1.000000 1 D . . .
C004 C 0.5338(3) 0.6605(4) 0.30882(7) 0.0383(7) Uani 1.000000 1 . . . .
H004 H 0.6185(3) 0.6884(4) 0.32807(7) 0.0460(8) Uiso 1.000000 1 R . . .
C005 C 0.4391(3) 0.3355(3) 0.31785(6) 0.0318(6) Uani 1.000000 1 . . . .
H005 H 0.5501(3) 0.3914(3) 0.33283(6) 0.0382(7) Uiso 1.000000 1 R . . .
C006 C -0.1293(17) 0.0308(17) 0.4415(3) 0.025(2) Uani 0.47(2) 1 D U . 1
C007 C -0.0148(16) 0.0710(16) 0.4081(3) 0.024(2) Uani 0.47(2) 1 D U . 1
C008 C 0.4217(3) 0.4837(3) 0.29848(6) 0.0315(6) Uani 1.000000 1 . . . .
C009 C 0.285(2) 0.2928(17) 0.3803(4) 0.024(2) Uani 0.47(2) 1 D U . 1
H009 H 0.388(2) 0.3989(17) 0.3865(4) 0.028(2) Uiso 0.47(2) 1 R . . 1
C00A C 0.1554(18) 0.2260(17) 0.4106(3) 0.025(2) Uani 0.47(2) 1 D U . 1
C00B C 0.2844(4) 0.5828(4) 0.25149(7) 0.0425(7) Uani 1.000000 1 . . . .
H00B H 0.2000(4) 0.5558(4) 0.23224(7) 0.0510(8) Uiso 1.000000 1 R . . .
C00C C 0.2107(17) 0.3340(17) 0.4452(3) 0.031(2) Uani 0.47(2) 1 D U . 1
H00C H 0.3257(17) 0.4320(17) 0.4467(3) 0.038(3) Uiso 0.47(2) 1 R . . 1
C00D C 0.5202(4) 0.7972(4) 0.29043(8) 0.0457(7) Uani 1.000000 1 . . . .
H00D H 0.5944(4) 0.9154(4) 0.29780(8) 0.0548(9) Uiso 1.000000 1 R . . .
C00E C 0.3975(4) 0.7574(4) 0.26150(8) 0.0480(8) Uani 1.000000 1 . . . .
H00E H 0.3912(4) 0.8488(4) 0.24876(8) 0.0576(9) Uiso 1.000000 1 R . . .
C00F C -0.3044(17) -0.1187(17) 0.4399(3) 0.031(2) Uani 0.47(2) 1 D U . 1
H00F H -0.3394(17) -0.1950(17) 0.4188(3) 0.038(3) Uiso 0.47(2) 1 R . . 1
C00G C -0.0759(18) 0.1435(18) 0.4740(3) 0.032(2) Uani 0.47(2) 1 D U . 1
C00H C 0.4488(3) 0.2062(4) 0.28977(6) 0.0394(6) Uani 1.000000 1 . . . .
H00a H 0.4577(19) 0.1152(11) 0.30376(6) 0.0590(9) Uiso 1.000000 1 GR . . .
H00g H 0.3429(9) 0.1520(14) 0.2742(3) 0.0590(9) Uiso 1.000000 1 GR . . .
H00h H 0.5520(11) 0.2698(5) 0.2736(3) 0.0590(9) Uiso 1.000000 1 GR . . .
C00I C 0.2949(3) 0.4459(3) 0.26984(7) 0.0358(6) Uani 1.000000 1 . . . .
H00I H 0.2167(3) 0.3278(3) 0.26297(7) 0.0430(7) Uiso 1.000000 1 R . . .
C00J C -0.2028(18) 0.1043(19) 0.5052(2) 0.039(2) Uani 0.47(2) 1 D U . 1
H00J H -0.1703(18) 0.1758(19) 0.5270(2) 0.046(3) Uiso 0.47(2) 1 R . . 1
C00K C -0.4219(18) -0.1516(17) 0.4692(3) 0.044(2) Uani 0.47(2) 1 D U . 1
H00K H -0.5372(18) -0.2491(17) 0.4676(3) 0.053(3) Uiso 0.47(2) 1 R . . 1
C00L C 0.0973(18) 0.2947(18) 0.4759(3) 0.035(2) Uani 0.47(2) 1 D U . 1
H00L H 0.1339(18) 0.3669(18) 0.4976(3) 0.043(3) Uiso 0.47(2) 1 R . . 1
C00M C -0.371(2) -0.0408(19) 0.5015(3) 0.044(2) Uani 0.47(2) 1 D U . 1
H00M H -0.454(2) -0.0661(19) 0.5210(3) 0.052(3) Uiso 0.47(2) 1 R . . 1
O0 O -0.0376(16) -0.0124(13) 0.3831(3) 0.0271(19) Uani 0.53(2) 1 D U . 2
C0 C -0.0861(15) 0.0761(16) 0.4444(3) 0.028(2) Uani 0.53(2) 1 D U . 2
C1 C 0.0275(16) 0.1098(14) 0.4105(2) 0.020(2) Uani 0.53(2) 1 D U . 2
C2 C 0.3131(19) 0.3258(18) 0.3765(3) 0.029(2) Uani 0.53(2) 1 D U . 2
H2 H 0.4162(19) 0.4373(18) 0.3780(3) 0.035(3) Uiso 0.53(2) 1 R . . 2
C3 C 0.1938(15) 0.2678(14) 0.4089(2) 0.0224(19) Uani 0.53(2) 1 D U . 2
C4 C 0.2485(16) 0.3916(17) 0.4403(3) 0.034(2) Uani 0.53(2) 1 D U . 2
H4 H 0.3576(16) 0.4974(17) 0.4388(3) 0.041(3) Uiso 0.53(2) 1 R . . 2
C5 C -0.2539(16) -0.0796(15) 0.4473(3) 0.036(2) Uani 0.53(2) 1 D U . 2
H5 H -0.2915(16) -0.1639(15) 0.4277(3) 0.043(3) Uiso 0.53(2) 1 R . . 2
C6 C -0.0248(17) 0.2006(16) 0.4750(2) 0.031(2) Uani 0.53(2) 1 D U . 2
C7 C -0.3651(16) -0.1114(16) 0.4786(3) 0.049(2) Uani 0.53(2) 1 D U . 2
H7 H -0.4768(16) -0.2143(16) 0.4799(3) 0.058(3) Uiso 0.53(2) 1 R . . 2
C8 C 0.1461(16) 0.3591(17) 0.4719(2) 0.037(2) Uani 0.53(2) 1 D U . 2
H8 H 0.1874(16) 0.4412(17) 0.4919(2) 0.045(3) Uiso 0.53(2) 1 R . . 2
C9 C -0.1405(18) 0.1653(18) 0.5062(2) 0.045(2) Uani 0.53(2) 1 D U . 2
H9 H -0.1043(18) 0.2468(18) 0.5263(2) 0.054(3) Uiso 0.53(2) 1 R . . 2
C00N C -0.3059(19) 0.0135(16) 0.5079(3) 0.044(2) Uani 0.53(2) 1 D U . 2
H00N H -0.3791(19) -0.0054(16) 0.5291(3) 0.053(3) Uiso 0.53(2) 1 R . . 2

loop_
_atom_site_aniso_label
_atom_site_aniso_U_11
_atom_site_aniso_U_22
_atom_site_aniso_U_33
_atom_site_aniso_U_12
_atom_site_aniso_U_13
_atom_site_aniso_U_23
Zn2 0.03066(18) 0.0295(3) 0.02772(17) 0.01475(13) -0.00113(10) -0.0023(2)
O002 0.022(4) 0.034(3) 0.028(3) 0.012(2) -0.004(2) -0.0108(18)
N1 0.0297(11) 0.0268(12) 0.0271(9) 0.0150(10) -0.0032(8) -0.0019(9)
C004 0.0317(16) 0.0344(16) 0.0484(16) 0.0161(13) 0.0059(13) -0.0036(13)
C005 0.0251(14) 0.0301(15) 0.0394(13) 0.0131(12) -0.0016(11) -0.0018(11)
C006 0.032(4) 0.019(4) 0.026(3) 0.013(3) -0.002(2) -0.001(2)
C007 0.019(4) 0.021(4) 0.032(3) 0.009(2) -0.0044(18) -0.0004(18)
C008 0.0282(15) 0.0296(16) 0.0383(14) 0.0157(13) 0.0089(12) 0.0023(12)
C009 0.014(4) 0.015(3) 0.039(4) 0.005(2) -0.0070(19) -0.002(2)
C00A 0.023(4) 0.022(4) 0.029(3) 0.009(2) -0.0034(18) -0.005(2)
C00B 0.0476(18) 0.0532(19) 0.0399(13) 0.0352(15) 0.0096(13) 0.0068(13)
C00C 0.027(5) 0.025(5) 0.038(3) 0.009(3) -0.005(2) -0.008(2)
C00D 0.0408(18) 0.0306(17) 0.0653(18) 0.0176(14) 0.0185(15) 0.0037(14)
C00E 0.0559(19) 0.0427(19) 0.0572(16) 0.0336(17) 0.0281(14) 0.0212(14)
C00F 0.035(4) 0.023(4) 0.031(4) 0.011(3) 0.000(2) -0.001(2)
C00G 0.033(4) 0.029(5) 0.032(3) 0.015(3) -0.002(2) -0.003(2)
C00H 0.0438(16) 0.0390(17) 0.0456(14) 0.0284(15) 0.0077(12) 0.0013(13)
C00I 0.0349(16) 0.0311(15) 0.0436(14) 0.0181(13) 0.0051(13) 0.0012(12)
C00J 0.041(6) 0.042(6) 0.032(3) 0.020(4) 0.005(2) -0.002(3)
C00K 0.050(5) 0.037(5) 0.043(4) 0.019(4) 0.008(3) 0.004(3)
C00L 0.040(5) 0.031(5) 0.028(3) 0.013(3) -0.001(2) -0.008(3)
C00M 0.048(5) 0.046(5) 0.036(4) 0.023(4) 0.005(3) 0.002(3)
O0 0.021(4) 0.024(3) 0.029(3) 0.006(2) 0.003(2) -0.0057(17)
C0 0.027(4) 0.024(4) 0.032(3) 0.013(3) 0.0010(19) 0.004(2)
C1 0.025(4) 0.016(3) 0.023(3) 0.012(2) -0.0032(18) -0.0003(16)
C2 0.025(4) 0.032(4) 0.028(3) 0.012(2) 0.0021(18) 0.004(2)
C3 0.019(4) 0.020(3) 0.026(3) 0.008(2) -0.0010(17) 0.0022(17)
C4 0.033(4) 0.030(5) 0.031(3) 0.010(3) -0.003(2) -0.004(2)
C5 0.036(4) 0.025(4) 0.035(4) 0.007(3) 0.003(2) -0.002(2)
C6 0.036(5) 0.028(5) 0.026(3) 0.015(3) -0.001(2) -0.000(2)
C7 0.045(5) 0.044(5) 0.043(4) 0.011(3) 0.009(3) 0.001(3)
C8 0.036(4) 0.036(5) 0.032(3) 0.013(3) -0.000(2) -0.004(2)
C9 0.052(5) 0.046(5) 0.032(3) 0.022(3) 0.009(2) 0.003(2)
C00N 0.048(6) 0.042(5) 0.031(3) 0.014(4) 0.012(3) 0.004(3)

loop_
_atom_type_symbol
_atom_type_scat_dispersion_real
_atom_type_scat_dispersion_imag
_atom_type_scat_Cromer_Mann_a1
_atom_type_scat_Cromer_Mann_a2
_atom_type_scat_Cromer_Mann_a3
_atom_type_scat_Cromer_Mann_a4
_atom_type_scat_Cromer_Mann_b1
_atom_type_scat_Cromer_Mann_b2
_atom_type_scat_Cromer_Mann_b3
_atom_type_scat_Cromer_Mann_b4
_atom_type_scat_Cromer_Mann_c
_atom_type_scat_source
_atom_type_scat_dispersion_source
C 0.00347 0.00161 2.31000 1.02000 1.58860 0.86500 20.84390 10.20750 0.56870 51.65120 0.21560 'International Tables Volume C Table 6.1.1.4 (pp. 500-502)' 'Henke, Gullikson and Davis, At. Data and Nucl. Data Tables, 1993, 54, 2'
H 0.00000 0.00000 0.49300 0.32291 0.14019 0.04081 10.51090 26.12570 3.14236 57.79970 0.00304 'International Tables Volume C Table 6.1.1.4 (pp. 500-502)' 'Henke, Gullikson and Davis, At. Data and Nucl. Data Tables, 1993, 54, 2'
N 0.00653 0.00323 12.21260 3.13220 2.01250 1.16630 0.00570 9.89330 28.99750 0.58260 -11.52900 'International Tables Volume C Table 6.1.1.4 (pp. 500-502)' 'Henke, Gullikson and Davis, At. Data and Nucl. Data Tables, 1993, 54, 2'
O 0.01158 0.00611 3.04850 2.28680 1.54630 0.86700 13.27710 5.70110 0.32390 32.90890 0.25080 'International Tables Volume C Table 6.1.1.4 (pp. 500-502)' 'Henke, Gullikson and Davis, At. Data and Nucl. Data Tables, 1993, 54, 2'
Zn 0.31207 1.46666 14.07430 7.03180 5.16520 2.41000 3.26550 0.23330 10.31630 58.70970 1.30410 'International Tables Volume C Table 6.1.1.4 (pp. 500-502)' 'Henke, Gullikson and Davis, At. Data and Nucl. Data Tables, 1993, 54, 2'

loop_
_geom_angle_atom_site_label_1
_geom_angle_atom_site_label_2
_geom_angle_atom_site_label_3
_geom_angle
_geom_angle_site_symmetry_1
_geom_angle_site_symmetry_3
_geom_angle_publ_flag
O002 Zn2 O002 108.7(8) 4 . y
N1 Zn2 O002 100.9(3) . . y
N1 Zn2 O002 108.4(4) . 4 y
N1 Zn2 O002 108.4(4) 4 . y
N1 Zn2 O002 100.9(3) 4 4 y
N1 Zn2 N1 128.66(11) 4 . y
O0 Zn2 O002 9.8(5) 4 4 y
O0 Zn2 O002 117.3(4) 4 . y
O0 Zn2 O002 9.8(5) . . y
O0 Zn2 O002 117.3(4) . 4 y
O0 Zn2 N1 93.1(3) 4 4 y
O0 Zn2 N1 93.1(3) . . y
O0 Zn2 N1 109.7(3) 4 . y
O0 Zn2 N1 109.7(3) . 4 y
O0 Zn2 O0 126.3(7) 4 . y
C007 O002 Zn2 122.5(8) . . ?
C005 N1 Zn2 124.52(14) . . ?
C009 N1 Zn2 112.9(5) . . ?
C009 N1 C005 122.6(6) . . ?
C2 N1 Zn2 125.3(5) . . ?
C2 N1 C005 110.1(5) . . ?
C2 N1 C009 13.0(8) . . ?
C008 C004 H004 119.86(16) . . ?
C00D C004 H004 119.86(17) . . ?
C00D C004 C008 120.3(3) . . ?
H005 C005 N1 107.76(11) . . ?
C008 C005 N1 110.37(18) . . ?
C008 C005 H005 107.76(13) . . ?
C00H C005 N1 109.43(19) . . ?
C00H C005 H005 107.76(13) . . ?
C00H C005 C008 113.56(19) . . ?
C00F C006 C007 118.5(7) . . ?
C00G C006 C007 121.9(7) . . ?
C00G C006 C00F 119.4(8) . . ?
C006 C007 O002 118.9(8) . . ?
C00A C007 O002 125.0(9) . . ?
C00A C007 C006 116.0(8) . . ?
C005 C008 C004 120.3(2) . . ?
C00I C008 C004 118.5(2) . . ?
C00I C008 C005 121.2(2) . . ?
H009 C009 N1 113.4(5) . . ?
C00A C009 N1 133.1(9) . . ?
C00A C009 H009 113.4(6) . . ?
C009 C00A C007 124.7(8) . . ?
C00C C00A C007 120.9(8) . . ?
C00C C00A C009 114.4(8) . . ?
C00E C00B H00B 119.74(17) . . ?
C00I C00B H00B 119.74(16) . . ?
C00I C00B C00E 120.5(3) . . ?
H00C C00C C00A 119.3(5) . . ?
C00L C00C C00A 121.5(8) . . ?
C00L C00C H00C 119.3(5) . . ?
H00D C00D C004 119.86(17) . . ?
C00E C00D C004 120.3(3) . . ?
C00E C00D H00D 119.86(17) . . ?
C00D C00E C00B 119.8(3) . . ?
H00E C00E C00B 120.11(17) . . ?
H00E C00E C00D 120.11(17) . . ?
H00F C00F C006 119.8(5) . . ?
C00K C00F C006 120.5(7) . . ?
C00K C00F H00F 119.8(5) . . ?
C00J C00G C006 119.2(7) . . ?
C00L C00G C006 120.4(7) . . ?
C00L C00G C00J 120.4(7) . . ?
H00a C00H C005 109.5 . . ?
H00g C00H C005 109.5 . . ?
H00g C00H H00a 109.5 . . ?
H00h C00H C005 109.5 . . ?
H00h C00H H00a 109.5 . . ?
H00h C00H H00g 109.5 . . ?
C00B C00I C008 120.6(2) . . ?
H00I C00I C008 119.70(15) . . ?
H00I C00I C00B 119.70(16) . . ?
H00J C00J C00G 120.9(5) . . ?
C00M C00J C00G 118.3(7) . . ?
C00M C00J H00J 120.9(5) . . ?
H00K C00K C00F 119.6(5) . . ?
C00M C00K C00F 120.8(8) . . ?
C00M C00K H00K 119.6(5) . . ?
C00G C00L C00C 119.2(7) . . ?
H00L C00L C00C 120.4(5) . . ?
H00L C00L C00G 120.4(5) . . ?
C00K C00M C00J 121.8(8) . . ?
H00M C00M C00J 119.1(5) . . ?
H00M C00M C00K 119.1(5) . . ?
C1 O0 Zn2 126.7(7) . . ?
C5 C0 C1 121.1(7) . . ?
C6 C0 C1 119.7(6) . . ?
C6 C0 C5 119.3(7) . . ?
C0 C1 O0 116.5(8) . . ?
C3 C1 O0 124.7(8) . . ?
C3 C1 C0 118.8(6) . . ?
H2 C2 N1 117.6(5) . . ?
C3 C2 N1 124.9(8) . . ?
C3 C2 H2 117.6(5) . . ?
C2 C3 C1 125.1(7) . . ?
C4 C3 C1 119.5(7) . . ?
C4 C3 C2 115.2(7) . . ?
H4 C4 C3 119.1(4) . . ?
C8 C4 C3 121.9(7) . . ?
C8 C4 H4 119.1(4) . . ?
H5 C5 C0 119.1(5) . . ?
C7 C5 C0 121.9(7) . . ?
C7 C5 H5 119.1(4) . . ?
C8 C6 C0 119.1(6) . . ?
C9 C6 C0 117.5(7) . . ?
C9 C6 C8 123.3(7) . . ?
H7 C7 C5 120.8(4) . . ?
C00N C7 C5 118.4(7) . . ?
C00N C7 H7 120.8(5) . . ?
C6 C8 C4 121.1(7) . . ?
H8 C8 C4 119.5(4) . . ?
H8 C8 C6 119.5(4) . . ?
H9 C9 C6 119.0(4) . . ?
C00N C9 C6 121.9(7) . . ?
C00N C9 H9 119.0(4) . . ?
C9 C00N C7 121.0(7) . . ?
H00N C00N C7 119.5(5) . . ?
H00N C00N C9 119.5(4) . . ?

loop_
_geom_bond_atom_site_label_1
_geom_bond_atom_site_label_2
_geom_bond_distance
_geom_bond_site_symmetry_2
_geom_bond_publ_flag
Zn2 O002 1.944(14) . y
Zn2 O002 1.944(14) 4 y
Zn2 N1 1.9961(19) . y
Zn2 N1 1.9961(19) 4 y
Zn2 O0 1.944(12) 4 y
Zn2 O0 1.944(12) . y
O002 C007 1.286(11) . ?
N1 C005 1.495(3) . ?
N1 C009 1.328(13) . ?
N1 C2 1.299(12) . ?
C004 H004 0.9300 . ?
C004 C008 1.386(3) . ?
C004 C00D 1.398(3) . ?
C005 H005 0.9800 . ?
C005 C008 1.519(3) . ?
C005 C00H 1.517(3) . ?
C006 C007 1.451(12) . ?
C006 C00F 1.415(10) . ?
C006 C00G 1.410(9) . ?
C007 C00A 1.412(10) . ?
C008 C00I 1.393(3) . ?
C009 H009 0.9300 . ?
C009 C00A 1.432(12) . ?
C00A C00C 1.450(11) . ?
C00B H00B 0.9300 . ?
C00B C00E 1.370(3) . ?
C00B C00I 1.385(3) . ?
C00C H00C 0.9300 . ?
C00C C00L 1.370(11) . ?
C00D H00D 0.9300 . ?
C00D C00E 1.374(3) . ?
C00E H00E 0.9300 . ?
C00F H00F 0.9300 . ?
C00F C00K 1.362(11) . ?
C00G C00J 1.457(11) . ?
C00G C00L 1.412(10) . ?
C00H H00a 0.9600 . ?
C00H H00g 0.9600 . ?
C00H H00h 0.9600 . ?
C00I H00I 0.9300 . ?
C00J H00J 0.9300 . ?
C00J C00M 1.372(10) . ?
C00K H00K 0.9300 . ?
C00K C00M 1.397(10) . ?
C00L H00L 0.9300 . ?
C00M H00M 0.9300 . ?
O0 C1 1.320(9) . ?
C0 C1 1.467(10) . ?
C0 C5 1.404(8) . ?
C0 C6 1.414(9) . ?
C1 C3 1.403(9) . ?
C2 H2 0.9300 . ?
C2 C3 1.439(10) . ?
C3 C4 1.431(10) . ?
C4 H4 0.9300 . ?
C4 C8 1.349(9) . ?
C5 H5 0.9300 . ?
C5 C7 1.385(10) . ?
C6 C8 1.430(9) . ?
C6 C9 1.402(10) . ?
C7 H7 0.9300 . ?
C7 C00N 1.382(10) . ?
C8 H8 0.9300 . ?
C9 H9 0.9300 . ?
C9 C00N 1.375(9) . ?
C00N H00N 0.9300 . ?

loop_
_geom_torsion_atom_site_label_1
_geom_torsion_atom_site_label_2
_geom_torsion_atom_site_label_3
_geom_torsion_atom_site_label_4
_geom_torsion
_geom_torsion_site_symmetry_1
_geom_torsion_site_symmetry_2
_geom_torsion_site_symmetry_3
_geom_torsion_site_symmetry_4
_geom_torsion_publ_flag
Zn2 O002 C007 C006 -175.5(10) . . . . ?
Zn2 O002 C007 C006 -175.5(10) 4 . . . ?
Zn2 O002 C007 C00A 7.5(15) . . . . ?
Zn2 O002 C007 C00A 7.5(15) 4 . . . ?
Zn2 N1 C005 C008 99.42(18) . . . . ?
Zn2 N1 C005 C008 99.42(18) 4 . . . ?
Zn2 N1 C005 C00H -26.25(17) 4 . . . ?
Zn2 N1 C005 C00H -26.25(17) . . . . ?
Zn2 N1 C009 C00A -3.0(9) . . . . ?
Zn2 N1 C009 C00A -3.0(9) 4 . . . ?
Zn2 N1 C2 C3 4.3(7) 4 . . . ?
Zn2 N1 C2 C3 4.3(7) . . . . ?
Zn2 O0 C1 C0 175.1(9) . . . . ?
Zn2 O0 C1 C0 175.1(9) 4 . . . ?
Zn2 O0 C1 C3 -3.9(14) 4 . . . ?
Zn2 O0 C1 C3 -3.9(14) . . . . ?
O002 C007 C006 C00F 0.0(15) . . . . ?
O002 C007 C006 C00G -175.2(12) . . . . ?
O002 C007 C00A C009 -0.1(17) . . . . ?
O002 C007 C00A C00C 178.5(14) . . . . ?
N1 C005 C008 C004 106.5(2) . . . . ?
N1 C005 C008 C00I -74.2(2) . . . . ?
N1 C009 C00A C007 -2(2) . . . . ?
N1 C009 C00A C00C 179.0(17) . . . . ?
N1 C2 C3 C1 -4.4(19) . . . . ?
N1 C2 C3 C4 -179.5(13) . . . . ?
C004 C008 C005 C00H -130.2(2) . . . . ?
C004 C008 C00I C00B 1.6(2) . . . . ?
C004 C00D C00E C00B 2.0(3) . . . . ?
C005 C008 C00I C00B -177.8(2) . . . . ?
C006 C007 C00A C009 -177.2(12) . . . . ?
C006 C007 C00A C00C 1.4(15) . . . . ?
C006 C00F C00K C00M -1.2(13) . . . . ?
C006 C00G C00J C00M -0.7(12) . . . . ?
C006 C00G C00L C00C 2.1(13) . . . . ?
C007 C00A C00C C00L -3.2(15) . . . . ?
C008 C00I C00B C00E -0.7(3) . . . . ?
C009 C00A C00C C00L 175.5(11) . . . . ?
C00A C00C C00L C00G 1.5(15) . . . . ?
C00C C00L C00G C00J -176.5(10) . . . . ?
C00F C00K C00M C00J -0.1(14) . . . . ?
C00G C00J C00M C00K 1.1(12) . . . . ?
O0 C1 C0 C5 0.7(12) . . . . ?
O0 C1 C0 C6 179.6(10) . . . . ?
O0 C1 C3 C2 4.1(15) . . . . ?
O0 C1 C3 C4 179.0(12) . . . . ?
C0 C1 C3 C2 -174.9(11) . . . . ?
C0 C1 C3 C4 0.0(13) . . . . ?
C0 C5 C7 C00N -1.2(12) . . . . ?
C0 C6 C8 C4 0.4(12) . . . . ?
C0 C6 C9 C00N 1.6(11) . . . . ?
C1 C3 C4 C8 1.5(13) . . . . ?
C2 C3 C4 C8 176.9(11) . . . . ?
C3 C4 C8 C6 -1.7(15) . . . . ?
C4 C8 C6 C9 -176.4(10) . . . . ?
C5 C7 C00N C9 -0.4(12) . . . . ?
C6 C9 C00N C7 0.1(12) . . . . ?

loop_
_restr_equal_distance_atom_site_label_1
_restr_equal_distance_atom_site_label_2
_restr_equal_distance_site_symmetry_2
_restr_equal_distance_class_id
Zn2 O002 1 1
Zn2 C007 1 27
Zn2 O0 1 1
Zn2 C1 1 27
O002 C006 1 29
O002 C007 1 3
O002 C00A 1 31
N1 C009 1 5
N1 C00A 1 32
N1 C2 1 5
N1 C3 1 32
C006 C007 1 6
C006 C00A 1 33
C006 C00F 1 7
C006 C00G 1 9
C006 C00J 1 34
C006 C00K 1 35
C006 C00L 1 21
C007 C009 1 22
C007 C00A 1 11
C007 C00C 1 4
C007 C00F 1 24
C007 C00G 1 13
C009 C00A 1 12
C009 C00C 1 8
C00A C00C 1 14
C00A C00L 1 25
C00C C00G 1 2
C00C C00L 1 15
C00F C00G 1 10
C00F C00K 1 17
C00F C00M 1 16
C00G C00J 1 19
C00G C00L 1 20
C00G C00M 1 28
C00J C00K 1 30
C00J C00L 1 18
C00J C00M 1 23
C00K C00M 1 26
O0 C0 1 29
O0 C1 1 3
O0 C3 1 31
C0 C1 1 6
C0 C3 1 33
C0 C5 1 7
C0 C6 1 9
C0 C7 1 35
C0 C8 1 21
C0 C9 1 34
C1 C2 1 22
C1 C3 1 11
C1 C4 1 4
C1 C5 1 24
C1 C6 1 13
C2 C3 1 12
C2 C4 1 8
C3 C4 1 14
C3 C8 1 25
C4 C6 1 2
C4 C8 1 15
C5 C6 1 10
C5 C7 1 17
C5 C00N 1 16
C6 C8 1 20
C6 C9 1 19
C6 C00N 1 28
C7 C00N 1 26
C9 C7 1 30
C9 C8 1 18
C9 C00N 1 23

loop_
_restr_equal_distance_class_class_id
_restr_equal_distance_class_target_weight_param
_restr_equal_distance_class_average
_restr_equal_distance_class_esd
_restr_equal_distance_class_diff_max
1 0.0200 1.9444 0.0000 0.0000
2 0.0400 2.4097 0.0102 0.0102
3 0.0200 1.3033 0.0170 0.0170
4 0.0400 2.4686 0.0211 0.0211
5 0.0200 1.3135 0.0141 0.0141
6 0.0200 1.4592 0.0082 0.0082
7 0.0200 1.4093 0.0058 0.0058
8 0.0400 2.4234 0.0002 0.0002
9 0.0200 1.4117 0.0018 0.0018
10 0.0400 2.4351 0.0046 0.0046
11 0.0200 1.4073 0.0044 0.0044
12 0.0200 1.4357 0.0035 0.0035
13 0.0400 2.4957 0.0049 0.0049
14 0.0200 1.4406 0.0097 0.0097
15 0.0200 1.3597 0.0103 0.0103
16 0.0400 2.3879 0.0111 0.0111
17 0.0200 1.3735 0.0117 0.0117
18 0.0400 2.4908 0.0018 0.0018
19 0.0200 1.4296 0.0273 0.0273
20 0.0200 1.4208 0.0090 0.0090
21 0.0400 2.4497 0.0012 0.0012
22 0.0400 2.5207 0.0019 0.0019
23 0.0200 1.3733 0.0012 0.0012
24 0.0400 2.4817 0.0181 0.0181
25 0.0400 2.4456 0.0150 0.0150
26 0.0200 1.3896 0.0072 0.0072
27 0.0400 2.8908 0.0401 0.0401
28 0.0400 2.4281 0.0005 0.0005
29 0.0400 2.3648 0.0064 0.0064
30 0.0400 2.4092 0.0098 0.0098
31 0.0400 2.4034 0.0093 0.0093
32 0.0400 2.4806 0.0518 0.0518
33 0.0400 2.4496 0.0214 0.0214
34 0.0400 2.4403 0.0327 0.0327
35 0.0400 2.4242 0.0136 0.0136

loop_
_restr_U_iso_atom_site_label
_restr_U_iso_weight_param
O002 0.0100
C007 0.0100
C009 0.0100
C00A 0.0100
O0 0.0100
C1 0.0100
C2 0.0100
C3 0.0100

loop_
_restr_U_similar_atom_site_label_1
_restr_U_similar_atom_site_label_2
_restr_U_similar_weight_param
C009 C2 0.0100

loop_
_restr_rigu_atom_site_label_1
_restr_rigu_atom_site_label_2
_restr_rigu_target_weight_param
_restr_rigu_u13_diff
_restr_rigu_u23_diff
_restr_rigu_u33_diff
O002 C006 0.004000 0.003713 -0.000126 -0.001910
O002 C007 0.004000 -0.000363 0.005141 -0.007287
O002 C00A 0.004000 -0.005594 0.004814 0.001701
C006 C007 0.004000 0.002344 -0.008738 -0.001220
C006 C00A 0.004000 0.005343 -0.005681 0.004273
C006 C00F 0.004000 0.000401 0.001816 -0.001302
C006 C00G 0.004000 0.002086 -0.000247 -0.005977
C006 C00J 0.004000 0.001661 -0.006316 -0.002175
C006 C00K 0.004000 0.001467 0.006255 -0.009640
C006 C00L 0.004000 0.000733 -0.004028 -0.002832
C007 C009 0.004000 -0.001848 -0.006562 0.001986
C007 C00A 0.004000 -0.002678 -0.001943 -0.001617
C007 C00C 0.004000 -0.004068 -0.001777 0.000555
C007 C00F 0.004000 0.006058 0.007909 -0.007235
C007 C00G 0.004000 0.000434 0.001539 0.001434
C009 C00A 0.004000 -0.001871 0.009570 0.004853
C009 C00C 0.004000 -0.001264 0.002660 0.003306
C00A C00C 0.004000 -0.001719 0.003730 -0.004969
C00A C00L 0.004000 0.002884 0.002242 0.001689
C00C C00G 0.004000 -0.000007 0.007147 -0.002236
C00C C00L 0.004000 0.004247 0.010321 0.004916
C00F C00G 0.004000 0.004299 -0.001981 -0.001816
C00F C00K 0.004000 0.001264 -0.000468 -0.006242
C00F C00M 0.004000 0.004104 -0.006328 -0.005913
C00G C00J 0.004000 0.000008 0.003343 0.003922
C00G C00L 0.004000 -0.004888 -0.001210 -0.002301
C00G C00M 0.004000 -0.000257 0.009337 -0.008079
C00J C00K 0.004000 0.006583 0.006765 -0.006937
C00J C00L 0.004000 -0.006426 -0.003804 -0.000811
C00J C00M 0.004000 0.000709 0.002077 -0.006784
C00K C00M 0.004000 0.006784 -0.004342 0.002216
O0 C0 0.004000 0.003293 -0.001904 -0.010361
O0 C1 0.004000 -0.000647 -0.000527 0.001577
O0 C3 0.004000 0.001456 0.002788 -0.001712
C0 C1 0.004000 0.002266 0.005428 0.003864
C0 C3 0.004000 0.001009 -0.002205 0.005856
C0 C5 0.004000 0.005423 -0.001897 -0.000471
C0 C6 0.004000 0.003117 -0.003514 0.006419
C0 C7 0.004000 0.002579 0.004411 -0.007954
C0 C8 0.004000 0.002745 -0.006830 -0.002378
C0 C9 0.004000 0.007136 -0.002488 0.001200
C1 C2 0.004000 0.005217 0.001456 0.002136
C1 C3 0.004000 0.005312 0.002347 0.004029
C1 C4 0.004000 0.005380 -0.000907 -0.006096
C1 C5 0.004000 0.004405 0.000156 -0.003903
C1 C6 0.004000 0.005044 -0.000289 -0.004410
C2 C3 0.004000 0.000400 -0.001226 0.000359
C2 C4 0.004000 -0.001375 0.009207 -0.001401
C3 C4 0.004000 0.002980 -0.000400 -0.000657
C3 C8 0.004000 0.002341 0.002795 -0.003818
C4 C6 0.004000 0.000981 0.005083 0.000204
C4 C8 0.004000 -0.000878 -0.000015 0.000452
C5 C6 0.004000 0.002382 -0.005446 -0.003351
C5 C7 0.004000 0.002770 -0.001835 -0.003543
C5 C00N 0.004000 0.008206 -0.008164 0.000167
C6 C8 0.004000 0.004136 -0.001531 -0.001320
C6 C9 0.004000 0.002362 0.002152 -0.000163
C6 C00N 0.004000 0.002401 0.008345 0.001618
C7 C9 0.004000 -0.003341 -0.006876 -0.006510
C7 C00N 0.004000 0.000116 -0.006463 0.004146
C8 C9 0.004000 0.001247 0.011813 -0.003901
C9 C00N 0.004000 0.001343 0.002101 0.007848
